data_4301423
loop_
_publ_author_name
'Paz Vaqueiro'
'Iwona Szkoda'
'Rodolfo D. Sanchez'
'Anthony V. Powell'

_publ_contact_author_address
; 
 Department of Chemistry
Heriot Watt University
Edinburgh EH14 4AS
;
_publ_contact_author_email a.v.powell@hw.ac.uk
_publ_contact_author_fax '+44 131 4513180'
_publ_contact_author_name 'Anthony Powell'
_publ_contact_author_phone '+44 131 4518034'
_publ_section_title
;
Ternary Erbium Chromium Sulfides: Structural Relationships and Magnetic
Properties
;
_journal_name_full 'Inorganic Chemistry'
_journal_page_first 1284
_journal_page_last 1292
_journal_paper_doi 10.1021/ic801482a
_journal_volume 48
_journal_year 2009
_chemical_formula_moiety 'Cr1.04 Er3.96 S7'
_chemical_formula_sum 'Cr1.04 Er3.96 S7'
_chemical_formula_weight 940.93
_space_group_IT_number 12
_symmetry_cell_setting monoclinic
_symmetry_space_group_name_Hall '-C 2y'
_symmetry_space_group_name_H-M 'C 1 2/m 1'
_atom_sites_solution_hydrogens none
_atom_sites_solution_primary direct
_audit_creation_date 08-01-21
_audit_creation_method CRYSTALS_ver_12.51
_cell_angle_alpha 90
_cell_angle_beta 105.850(2)
_cell_angle_gamma 90
_cell_formula_units_Z 2
_cell_length_a 12.5057(5)
_cell_length_b 3.7650(2)
_cell_length_c 11.2740(4)
_cell_measurement_reflns_used 0
_cell_measurement_temperature 293
_cell_measurement_theta_max 0
_cell_measurement_theta_min 0
_cell_volume 510.64(4)
_computing_cell_refinement
; 
 Bruker X8 Apex 2 software 
;
_computing_data_collection
; 
 Bruker X8 Apex 2 software 
;
_computing_data_reduction
; 
 Bruker X8 Apex 2 software 
;
_computing_molecular_graphics 'CAMERON (Watkin et al., 1996)'
_computing_publication_material 'CRYSTALS (Betteridge et al., 2003)'
_computing_structure_refinement 'CRYSTALS (Betteridge et al., 2003)'
_computing_structure_solution 'SIR92 (Altomare et al., 1994)'
_diffrn_ambient_temperature 293
_diffrn_measured_fraction_theta_full 0.997
_diffrn_measured_fraction_theta_max 0.997
_diffrn_measurement_device_type
; 
Bruker X8 Apex 2
;
_diffrn_measurement_method \w/2\q
_diffrn_radiation_monochromator graphite
_diffrn_radiation_type 'Mo K\a'
_diffrn_radiation_wavelength 0.71073
_diffrn_reflns_av_R_equivalents 0.031
_diffrn_reflns_limit_h_max 16
_diffrn_reflns_limit_h_min -17
_diffrn_reflns_limit_k_max 5
_diffrn_reflns_limit_k_min -5
_diffrn_reflns_limit_l_max 15
_diffrn_reflns_limit_l_min -16
_diffrn_reflns_number 6925
_diffrn_reflns_theta_full 30.467
_diffrn_reflns_theta_max 30.467
_diffrn_reflns_theta_min 1.878
_diffrn_standards_decay_% 0.0
_diffrn_standards_interval_count 0
_diffrn_standards_interval_time 0
_diffrn_standards_number 0
_exptl_absorpt_coefficient_mu 34.618
_exptl_absorpt_correction_T_max 0.177
_exptl_absorpt_correction_T_min 0.056
_exptl_absorpt_correction_type multi-scan
_exptl_absorpt_process_details 'Bruker SADABS'
_exptl_crystal_colour black
_exptl_crystal_density_diffrn 6.119
_exptl_crystal_description block
_exptl_crystal_F_000 812.513
_exptl_crystal_size_max 0.16
_exptl_crystal_size_mid 0.08
_exptl_crystal_size_min 0.05
_refine_diff_density_max 3.46
_refine_diff_density_min -3.80
_refine_ls_extinction_method None
_refine_ls_goodness_of_fit_ref 1.0105
_refine_ls_hydrogen_treatment none
_refine_ls_matrix_type full
_refine_ls_number_parameters 44
_refine_ls_number_reflns 735
_refine_ls_number_restraints 8
_refine_ls_R_factor_all 0.0398
_refine_ls_R_factor_gt 0.0332
_refine_ls_shift/su_max 0.000761
_refine_ls_structure_factor_coef F
_refine_ls_weighting_details
;
 Method, part 1, Chebychev polynomial, (Watkin, 1994, Prince, 1982) 
 [weight] = 1.0/[A~0~*T~0~(x)+A~1~*T~1~(x) ... +A~n-1~]*T~n-1~(x)] 
 where A~i~ are the Chebychev coefficients listed below and x= Fcalc/Fmax 
 Method = Robust Weighting (Prince, 1982) 
 W = [weight] * [1-(deltaF/6*sigmaF)^2^]^2^ 
 A~i~ are: 
 2.70 -1.36 2.30 
;
_refine_ls_weighting_scheme calc
_refine_ls_wR_factor_all 0.0284
_refine_ls_wR_factor_gt 0.0279
_refine_ls_wR_factor_ref 0.0279
_reflns_limit_h_max 16
_reflns_limit_h_min -17
_reflns_limit_k_max 5
_reflns_limit_k_min 0
_reflns_limit_l_max 16
_reflns_limit_l_min 0
_reflns_number_gt 735
_reflns_number_total 878
_reflns_threshold_expression I>3.00u(I)
_oxford_diffrn_Wilson_B_factor 0.76
_oxford_diffrn_Wilson_scale 17.60
_oxford_refine_ls_scale 0.1935(6)
_oxford_structure_analysis_title 'Er4CrS7 in C2/m'
_cod_data_source_file ic801482a_si_002_4.cif
_cod_data_source_block structure4
_cod_depositor_comments
;
The following automatic conversions were performed:
'_symmetry_cell_setting' value 'Monoclinic' changed to 'monoclinic'
according to '/home/saulius/struct/CIF-dictionaries/cif_core.dic'
dictionary named 'cif_core.dic' version 2.4.1 from 2010-06-29.

Automatic conversion script
Id: cif_fix_enum 1527 2010-12-29 10:47:43Z saulius 
;
_cod_original_sg_symbol_H-M 'C 1 2/m 1 '
_cod_database_code 4301423

loop_
_symmetry_equiv_pos_as_xyz
x,y,z
-x,-y,-z
x+1/2,y+1/2,z
-x+1/2,-y+1/2,-z
-x,y,-z
x,-y,z
-x+1/2,y+1/2,-z
x+1/2,-y+1/2,z

loop_
_atom_site_label
_atom_site_type_symbol
_atom_site_fract_x
_atom_site_fract_y
_atom_site_fract_z
_atom_site_U_iso_or_equiv
_atom_site_occupancy
_atom_site_adp_type
_atom_site_refinement_flags_posn
_atom_site_refinement_flags_adp
_atom_site_refinement_flags_occupancy
_atom_site_disorder_assembly
_atom_site_disorder_group
_atom_site_attached_hydrogens
Er1 Er 0.30774(3) 0.0000 0.19747(3) 0.0129 1.0000 Uani S T . . . .
Er2 Er 0.5000 0.5000 0.0000 0.0103 0.763(6) Uani S T P . . .
Cr3 Cr 0.5000 0.5000 0.0000 0.0103 0.237(6) Uani S T P . . .
Er4 Er 0.61409(4) 0.5000 0.42473(4) 0.0106 0.599(4) Uani S T P . . .
Cr5 Cr 0.61409(4) 0.5000 0.42473(4) 0.0106 0.401(4) Uani S T P . . .
S6 S 0.16018(15) 0.5000 0.05072(17) 0.0100 1.0000 Uani S T . . . .
S7 S 0.46519(16) 0.5000 0.21708(19) 0.0149 1.0000 Uani S T . . . .
S8 S 0.75938(17) 0.5000 0.64334(18) 0.0151 1.0000 Uani S T . . . .
S9 S 0.4861(4) 0.0000 0.4814(4) 0.0184(8) 0.5000 Uiso S . . . . .

loop_
_atom_site_aniso_label
_atom_site_aniso_U_11
_atom_site_aniso_U_22
_atom_site_aniso_U_33
_atom_site_aniso_U_23
_atom_site_aniso_U_13
_atom_site_aniso_U_12
Er1 0.01504(19) 0.00834(16) 0.01775(19) 0.0000 0.00881(13) 0.0000
Er2 0.0082(3) 0.0108(3) 0.0121(3) 0.000000(7) 0.0031(2) 0.000000(7)
Cr3 0.0082(3) 0.0108(3) 0.0121(3) 0.000000(7) 0.0031(2) 0.000000(7)
Er4 0.0088(2) 0.0141(3) 0.0087(2) 0.000000(7) 0.00188(15) 0.000000(7)
Cr5 0.0088(2) 0.0141(3) 0.0087(2) 0.000000(7) 0.00188(15) 0.000000(7)
S6 0.0091(7) 0.0088(7) 0.0117(7) 0.0000 0.0020(6) 0.0000
S7 0.0113(8) 0.0123(8) 0.0209(9) 0.0000 0.0041(7) 0.0000
S8 0.0170(8) 0.0144(8) 0.0151(8) 0.0000 0.0067(6) 0.0000

loop_
_atom_type_symbol
_atom_type_scat_dispersion_real
_atom_type_scat_dispersion_imag
_atom_type_scat_Cromer_Mann_a1
_atom_type_scat_Cromer_Mann_b1
_atom_type_scat_Cromer_Mann_a2
_atom_type_scat_Cromer_Mann_b2
_atom_type_scat_Cromer_Mann_a3
_atom_type_scat_Cromer_Mann_b3
_atom_type_scat_Cromer_Mann_a4
_atom_type_scat_Cromer_Mann_b4
_atom_type_scat_Cromer_Mann_c
_atom_type_scat_source
S 0.1246 0.1234 6.9053 1.4679 5.2034 22.2151 1.4379 0.2536 1.5863 56.1720 0.8669 'International Tables Vol C 4.2.6.8 and 6.1.1.4'
Cr 0.3209 0.6236 10.6406 6.1038 7.3537 0.3920 3.3240 20.2626 1.4922 98.7399 1.1832 'International Tables Vol C 4.2.6.8 and 6.1.1.4'
Er -0.2586 4.9576 27.6563 2.0736 16.4285 0.2235 14.9779 11.3604 2.9823 105.7030 5.9205 'International Tables Vol C 4.2.6.8 and 6.1.1.4'

loop_
_geom_angle_atom_site_label_1
_geom_angle_site_symmetry_1
_geom_angle_atom_site_label_2
_geom_angle_site_symmetry_2
_geom_angle_atom_site_label_3
_geom_angle_site_symmetry_3
_geom_angle
_geom_angle_publ_flag
S6 4_555 Er1 . S8 2_656 137.19(3) yes
S6 4_555 Er1 . S8 5_656 137.19(3) yes
S8 2_656 Er1 . S8 5_656 81.65(5) yes
S6 4_555 Er1 . S6 1_545 71.32(5) yes
S8 2_656 Er1 . S6 1_545 71.05(5) yes
S8 5_656 Er1 . S6 1_545 122.98(5) yes
S6 4_555 Er1 . S7 1_545 77.91(5) yes
S8 2_656 Er1 . S7 1_545 79.78(5) yes
S8 5_656 Er1 . S7 1_545 137.55(6) yes
S6 1_545 Er1 . S7 1_545 85.89(4) yes
S6 4_555 Er1 . Er4 3_445 151.71(4) yes
S8 2_656 Er1 . Er4 3_445 42.79(3) yes
S8 5_656 Er1 . Er4 3_445 42.79(3) yes
S6 1_545 Er1 . Er4 3_445 87.83(4) yes
S7 1_545 Er1 . Er4 3_445 120.53(4) yes
S6 4_555 Er1 . S6 . 71.32(5) yes
S8 2_656 Er1 . S6 . 122.98(5) yes
S8 5_656 Er1 . S6 . 71.05(5) yes
S6 1_545 Er1 . S6 . 83.33(5) yes
S7 1_545 Er1 . S6 . 149.21(5) yes
S6 4_555 Er1 . S7 . 77.91(5) yes
S8 2_656 Er1 . S7 . 137.55(6) yes
S8 5_656 Er1 . S7 . 79.78(5) yes
S6 1_545 Er1 . S7 . 149.21(5) yes
S7 1_545 Er1 . S7 . 88.86(6) yes
Er4 3_445 Er1 . S6 . 87.83(4) yes
Er4 3_445 Er1 . S7 . 120.53(4) yes
S6 . Er1 . S7 . 85.89(4) yes
S6 7_555 Er2 . S6 8_555 179.996 yes
S6 7_555 Er2 . S6 8_565 91.34(5) yes
S6 8_555 Er2 . S6 8_565 88.66(5) yes
S6 7_555 Er2 . S6 4_555 88.66(5) yes
S6 8_555 Er2 . S6 4_555 91.34(5) yes
S6 8_565 Er2 . S6 4_555 179.996 yes
S6 7_555 Er2 . S7 2_665 96.09(5) yes
S6 8_555 Er2 . S7 2_665 83.91(5) yes
S6 8_565 Er2 . S7 2_665 83.91(5) yes
S6 4_555 Er2 . S7 2_665 96.09(5) yes
S6 7_555 Er2 . Er1 2_665 94.32(3) yes
S6 8_555 Er2 . Er1 2_665 85.68(3) yes
S6 8_565 Er2 . Er1 2_665 44.80(4) yes
S6 4_555 Er2 . Er1 2_665 135.20(4) yes
S7 2_665 Er2 . Er1 2_665 39.12(3) yes
S6 7_555 Er2 . S7 . 83.91(5) yes
S6 8_555 Er2 . S7 . 96.09(5) yes
S6 8_565 Er2 . S7 . 96.09(5) yes
S6 4_555 Er2 . S7 . 83.91(5) yes
S7 2_665 Er2 . S7 . 179.996 yes
Er1 2_665 Er2 . S7 . 140.88(3) yes
S7 5_655 Cr3 . S6 3_555 83.91(5) yes
S7 5_655 Cr3 . S6 3_545 83.91(5) yes
S6 3_555 Cr3 . S6 3_545 88.66(5) yes
S7 5_655 Cr3 . S6 7_545 96.09(5) yes
S6 3_555 Cr3 . S6 7_545 179.996 yes
S6 3_545 Cr3 . S6 7_545 91.34(5) yes
S7 5_655 Cr3 . S6 4_565 96.09(5) yes
S6 3_555 Cr3 . S6 4_565 91.34(5) yes
S6 3_545 Cr3 . S6 4_565 179.996 yes
S6 7_545 Cr3 . S6 4_565 88.66(5) yes
S7 5_655 Cr3 . S7 . 179.996 yes
S6 3_555 Cr3 . S7 . 96.09(5) yes
S6 3_545 Cr3 . S7 . 96.09(5) yes
S6 7_545 Cr3 . S7 . 83.91(5) yes
S6 4_565 Cr3 . S7 . 83.91(5) yes
Er4 5_656 Er4 . S8 4_666 135.70(3) yes
Er4 5_656 Er4 . S8 7_646 135.70(3) yes
S8 4_666 Er4 . S8 7_646 88.33(6) yes
Er4 5_656 Er4 . S9 1_565 45.50(8) yes
S8 4_666 Er4 . S9 1_565 90.73(8) yes
S8 7_646 Er4 . S9 1_565 177.50(10) yes
Er4 5_656 Er4 . S9 5_656 45.98(8) yes
S8 4_666 Er4 . S9 5_656 172.07(9) yes
S8 7_646 Er4 . S9 5_656 89.77(9) yes
S9 1_565 Er4 . S9 5_656 91.48(2) yes
Er4 5_656 Er4 . S9 5_666 45.98(8) yes
S8 4_666 Er4 . S9 5_666 89.77(9) yes
S8 7_646 Er4 . S9 5_666 172.07(9) yes
S9 1_565 Er4 . S9 5_666 10.06(16) yes
S9 5_656 Er4 . S9 5_666 91.07(16) yes
Er4 5_656 Er4 . S7 . 87.71(5) yes
S8 4_666 Er4 . S7 . 94.38(5) yes
S8 7_646 Er4 . S7 . 94.38(5) yes
S9 1_565 Er4 . S7 . 83.38(9) yes
S9 5_656 Er4 . S7 . 93.44(9) yes
Er4 5_656 Er4 . S9 . 45.50(8) yes
S8 4_666 Er4 . S9 . 177.50(10) yes
S8 7_646 Er4 . S9 . 90.73(8) yes
S9 1_565 Er4 . S9 . 90.12(15) yes
S9 5_656 Er4 . S9 . 10.06(16) yes
S9 5_666 Er4 . S7 . 93.44(9) yes
S9 5_666 Er4 . S9 . 91.48(2) yes
S7 . Er4 . S9 . 83.38(9) yes
S9 5_656 Cr5 . S9 2_666 91.07(16) yes
S9 5_656 Cr5 . S9 1_565 91.48(2) yes
S9 2_666 Cr5 . S9 1_565 10.06(16) yes
S9 5_656 Cr5 . S8 7_646 89.77(9) yes
S9 2_666 Cr5 . S8 7_646 172.07(9) yes
S9 1_565 Cr5 . S8 7_646 177.50(10) yes
S9 5_656 Cr5 . S8 4_666 172.07(9) yes
S9 2_666 Cr5 . S8 4_666 89.77(9) yes
S9 1_565 Cr5 . S8 4_666 90.73(8) yes
S8 7_646 Cr5 . S8 4_666 88.33(6) yes
S9 5_656 Cr5 . Er4 2_666 45.98(8) yes
S9 2_666 Cr5 . Er4 2_666 45.98(8) yes
S9 1_565 Cr5 . Er4 2_666 45.50(8) yes
S8 7_646 Cr5 . Er4 2_666 135.70(3) yes
S8 4_666 Cr5 . Er4 2_666 135.70(3) yes
S9 5_656 Cr5 . S7 . 93.44(9) yes
S9 2_666 Cr5 . S7 . 93.44(9) yes
S9 1_565 Cr5 . S7 . 83.38(9) yes
S8 7_646 Cr5 . S7 . 94.38(5) yes
S8 4_666 Cr5 . S7 . 94.38(5) yes
S9 5_656 Cr5 . S8 . 84.64(9) yes
S9 2_666 Cr5 . S8 . 84.64(9) yes
S9 1_565 Cr5 . S8 . 94.69(9) yes
S8 7_646 Cr5 . S8 . 87.59(5) yes
S8 4_666 Cr5 . S8 . 87.59(5) yes
S9 5_656 Cr5 . S9 . 10.06(16) yes
S9 2_666 Cr5 . S9 . 91.48(2) yes
S9 1_565 Cr5 . S9 . 90.12(15) yes
S8 7_646 Cr5 . S9 . 90.73(8) yes
S8 4_666 Cr5 . S9 . 177.50(10) yes
Er4 2_666 Cr5 . S7 . 87.71(5) yes
Er4 2_666 Cr5 . S8 . 89.55(5) yes
S7 . Cr5 . S8 . 177.26(6) yes
Er4 2_666 Cr5 . S9 . 45.50(8) yes
S7 . Cr5 . S9 . 83.38(9) yes
S8 . Cr5 . S9 . 94.69(9) yes
Er1 7_555 S6 . Er1 1_565 108.68(5) yes
Er1 7_555 S6 . Er1 . 108.68(5) yes
Er1 1_565 S6 . Er1 . 83.33(5) yes
Er1 7_555 S6 . Cr3 7_545 94.88(5) yes
Er1 1_565 S6 . Cr3 7_545 156.45(7) yes
Er1 . S6 . Cr3 7_545 89.289(17) yes
Er1 7_555 S6 . Cr3 8_465 94.88(5) yes
Er1 1_565 S6 . Cr3 8_465 89.289(17) yes
Er1 . S6 . Cr3 8_465 156.45(7) yes
Cr3 7_545 S6 . Cr3 8_465 88.66(5) yes
Cr5 . S7 . Cr3 . 126.38(8) yes
Cr5 . S7 . Er1 6_565 114.09(6) yes
Cr3 . S7 . Er1 6_565 103.28(6) yes
Cr5 . S7 . Er1 . 114.09(6) yes
Cr3 . S7 . Er1 . 103.28(6) yes
Er1 6_565 S7 . Er1 . 88.86(6) yes
Cr5 . S7 . Er2 . 126.38(8) yes
Er1 6_565 S7 . Er2 . 103.28(6) yes
Er1 . S7 . Er2 . 103.28(6) yes
Cr3 . S7 . Er4 . 126.38(8) yes
Er1 6_565 S7 . Er4 . 114.09(6) yes
Er1 . S7 . Er4 . 114.09(6) yes
Er2 . S7 . Er4 . 126.38(8) yes
Er1 2_656 S8 . Er1 2_666 81.65(5) yes
Er1 2_656 S8 . Cr5 . 109.84(6) yes
Er1 2_666 S8 . Cr5 . 109.84(6) yes
Er1 2_656 S8 . Cr5 4_656 90.834(18) yes
Er1 2_666 S8 . Cr5 4_656 157.75(8) yes
Cr5 . S8 . Cr5 4_656 92.41(5) yes
Er1 2_656 S8 . Cr5 4_666 157.75(8) yes
Er1 2_666 S8 . Cr5 4_666 90.834(18) yes
Cr5 . S8 . Cr5 4_666 92.41(5) yes
Cr5 4_656 S8 . Cr5 4_666 88.33(6) yes
Er1 2_656 S8 . Er4 4_656 90.834(18) yes
Er1 2_666 S8 . Er4 4_656 157.75(8) yes
Cr5 . S8 . Er4 4_656 92.41(5) yes
Cr5 4_666 S8 . Er4 4_656 88.33(6) yes
Er1 2_656 S8 . Er4 7_656 157.75(8) yes
Er1 2_666 S8 . Er4 7_656 90.834(18) yes
Cr5 . S8 . Er4 7_656 92.41(5) yes
Cr5 4_656 S8 . Er4 7_656 88.33(6) yes
Er4 4_656 S8 . Er4 7_656 88.33(6) yes
Cr5 5_656 S9 . Cr5 5_646 91.07(16) yes
Cr5 5_656 S9 . Cr5 6_555 169.94(16) yes
Cr5 5_646 S9 . Cr5 6_555 88.52(2) yes
Cr5 5_656 S9 . Cr5 . 88.52(2) yes
Cr5 5_646 S9 . Cr5 . 169.94(16) yes
Cr5 6_555 S9 . Cr5 . 90.12(15) yes
Cr5 5_656 S9 . Er4 6_555 169.94(16) yes
Cr5 5_646 S9 . Er4 6_555 88.52(2) yes
Cr5 . S9 . Er4 6_555 90.12(15) yes
Cr5 5_656 S9 . Er4 . 88.52(2) yes
Cr5 5_646 S9 . Er4 . 169.94(16) yes
Cr5 6_555 S9 . Er4 . 90.12(15) yes
Er4 6_555 S9 . Er4 . 90.12(15) yes
Cr5 5_656 S9 . Er4 2_656 91.07(16) yes
Cr5 6_555 S9 . Er4 2_656 88.52(2) yes
Cr5 . S9 . Er4 2_656 169.94(16) yes
Er4 6_555 S9 . Er4 2_656 88.52(2) yes
Cr5 5_646 S9 . Er4 5_656 91.07(16) yes
Cr5 6_555 S9 . Er4 5_656 169.94(16) yes
Cr5 . S9 . Er4 5_656 88.52(2) yes
Er4 6_555 S9 . Er4 5_656 169.94(16) yes
Er4 . S9 . Er4 2_656 169.94(16) yes
Er4 . S9 . Er4 5_656 88.52(2) yes
Er4 2_656 S9 . Er4 5_656 91.07(16) yes

loop_
_geom_bond_atom_site_label_1
_geom_bond_site_symmetry_1
_geom_bond_atom_site_label_2
_geom_bond_site_symmetry_2
_geom_bond_distance
_geom_bond_publ_flag
Er1 . S6 4_555 2.9331(18) yes
Er1 . S8 2_656 2.8796(15) yes
Er1 . S8 5_656 2.8796(15) yes
Er1 . S6 1_545 2.8317(14) yes
Er1 . S7 1_545 2.6892(14) yes
Er1 . Er4 3_445 3.9773(5) yes
Er1 . S6 . 2.8317(14) yes
Er1 . S7 . 2.6892(14) yes
Er2 . S6 7_555 2.6940(13) yes
Er2 . S6 8_555 2.6940(13) yes
Er2 . S6 8_565 2.6940(13) yes
Er2 . S6 4_555 2.6940(13) yes
Er2 . S7 2_665 2.600(2) yes
Er2 . S7 . 2.600(2) yes
Cr3 . S7 5_655 2.600(2) yes
Cr3 . S6 3_555 2.6940(13) yes
Cr3 . S6 3_545 2.6940(13) yes
Cr3 . S6 7_545 2.6940(13) yes
Cr3 . S6 4_565 2.6940(13) yes
Cr3 . S7 . 2.600(2) yes
Er4 . Er4 5_656 3.6970(9) yes
Er4 . S8 4_666 2.7019(15) yes
Er4 . S8 7_646 2.7019(15) yes
Er4 . S9 1_565 2.659(4) yes
Er4 . S9 5_656 2.638(4) yes
Er4 . S9 5_666 2.638(4) yes
Er4 . S7 . 2.563(2) yes
Er4 . S9 . 2.659(4) yes
Cr5 . S9 5_656 2.638(4) yes
Cr5 . S9 2_666 2.638(4) yes
Cr5 . S9 1_565 2.659(4) yes
Cr5 . S8 7_646 2.7019(15) yes
Cr5 . S8 4_666 2.7019(15) yes
Cr5 . S7 . 2.563(2) yes
Cr5 . S8 . 2.632(2) yes
Cr5 . S9 . 2.659(4) yes
